data_2205649
loop_
_publ_author_name
'Lin, Rong-Guang'
'Long, La-Sheng'
'Huang, Rong-Bin'
'Zheng, Lan-Sun'
'Ng, Seik Weng'

_publ_section_title
;
 A hydrated co-crystal of
 bis(\m-oxo-\k^2^<i>O</i>:<i>O</i>)bis[aquaoxodichloromolybdenum(VI)]
 with cucurbit[6]uril
;
_journal_issue 5
_journal_name_full 'Acta Crystallographica Section E'
_journal_page_first m885
_journal_page_last m888
_journal_paper_doi 10.1107/S1600536805010858
_journal_volume 61
_journal_year 2005
_chemical_formula_iupac '[Mo2 O4 Cl4 (H2O)2] , (C36 H36 N24 O12) , 10.5H2 O'
_chemical_formula_moiety 'C36 H36 N24 O12 , O4 Cl4 (H2 O)2 Mo2 , 10.5H2 O'
_chemical_formula_sum 'C36 H61 Cl4 Mo2 N24 O28.5'
_chemical_formula_weight 1619.77
_chemical_name_systematic
;
Bis[\m-oxoaquadichloromolybdenum(VI)]--cucurbit[6]uril 10.5-hydrate
;
_space_group_IT_number 2
_symmetry_cell_setting triclinic
_symmetry_space_group_name_Hall '-P 1'
_symmetry_space_group_name_H-M 'P -1'
_atom_sites_solution_hydrogens geom
_atom_sites_solution_primary direct
_atom_sites_solution_secondary difmap
_audit_creation_method SHELXL97
_cell_angle_alpha 106.0820(10)
_cell_angle_beta 105.3860(10)
_cell_angle_gamma 106.5200(10)
_cell_formula_units_Z 2
_cell_length_a 12.4125(5)
_cell_length_b 15.4864(6)
_cell_length_c 17.5542(7)
_cell_measurement_reflns_used 8301
_cell_measurement_temperature 173(2)
_cell_measurement_theta_max 28.3
_cell_measurement_theta_min 2.8
_cell_volume 2883.5(2)
_computing_cell_refinement 'SAINT (Bruker, 2002)'
_computing_data_collection 'SMART (Bruker, 2002)'
_computing_data_reduction SAINT
_computing_molecular_graphics 'ORTEPII (Johnson, 1976)'
_computing_publication_material SHELXL97
_computing_structure_refinement 'SHELXL97 (Sheldrick, 1997)'
_computing_structure_solution 'SHELXS97 (Sheldrick, 1997)'
_diffrn_ambient_temperature 173(2)
_diffrn_measured_fraction_theta_full 0.956
_diffrn_measured_fraction_theta_max 0.956
_diffrn_measurement_device_type 'Bruker APEX CCD area-detector'
_diffrn_measurement_method '\f and \w'
_diffrn_radiation_monochromator graphite
_diffrn_radiation_source 'fine-focus sealed tube'
_diffrn_radiation_type MoK\a
_diffrn_radiation_wavelength 0.71073
_diffrn_reflns_av_R_equivalents 0.0160
_diffrn_reflns_av_sigmaI/netI 0.0254
_diffrn_reflns_limit_h_max 16
_diffrn_reflns_limit_h_min -16
_diffrn_reflns_limit_k_max 20
_diffrn_reflns_limit_k_min -20
_diffrn_reflns_limit_l_max 22
_diffrn_reflns_limit_l_min -22
_diffrn_reflns_number 24428
_diffrn_reflns_theta_full 27.50
_diffrn_reflns_theta_max 27.50
_diffrn_reflns_theta_min 1.30
_diffrn_standards_decay_% 0
_diffrn_standards_interval_count 0
_diffrn_standards_interval_time 0
_diffrn_standards_number 0
_exptl_absorpt_coefficient_mu 0.732
_exptl_absorpt_correction_T_max 0.930
_exptl_absorpt_correction_T_min 0.701
_exptl_absorpt_correction_type multi-scan
_exptl_absorpt_process_details '(SADABS; Bruker, 2002)'
_exptl_crystal_colour brown
_exptl_crystal_density_diffrn 1.866
_exptl_crystal_density_meas ?
_exptl_crystal_density_method .
_exptl_crystal_description rod
_exptl_crystal_F_000 1650
_exptl_crystal_size_max 0.41
_exptl_crystal_size_mid 0.40
_exptl_crystal_size_min 0.10
_refine_diff_density_max 1.753
_refine_diff_density_min -1.704
_refine_ls_extinction_method none
_refine_ls_goodness_of_fit_ref 1.030
_refine_ls_hydrogen_treatment constr
_refine_ls_matrix_type full
_refine_ls_number_parameters 879
_refine_ls_number_reflns 12659
_refine_ls_number_restraints 75
_refine_ls_restrained_S_all 1.033
_refine_ls_R_factor_all 0.0493
_refine_ls_R_factor_gt 0.0463
_refine_ls_shift/su_max 0.001
_refine_ls_shift/su_mean 0.000
_refine_ls_structure_factor_coef Fsqd
_refine_ls_weighting_details 'calc w = 1/[\s^2^(Fo^2^)+(0.0814P)^2^+8.1614P] where P=(Fo^2^+2Fc^2^)/3'
_refine_ls_weighting_scheme calc
_refine_ls_wR_factor_gt 0.1369
_refine_ls_wR_factor_ref 0.1394
_reflns_number_gt 11649
_reflns_number_total 12659
_reflns_threshold_expression I>2\s(I)
_cod_data_source_file bt6642.cif
_cod_data_source_block I
_cod_depositor_comments
;
The following automatic conversions were performed:
'_symmetry_cell_setting' value 'Triclinic' changed to 'triclinic'
according to '/home/saulius/struct/CIF-dictionaries/cif_core.dic'
dictionary named 'cif_core.dic' version 2.4.1 from 2010-06-29.

Automatic conversion script
Id: cif_fix_enum 1527 2010-12-29 10:47:43Z saulius 

The following automatic conversions were performed:

'_symmetry_cell_setting' value 'Triclinic' changed to 'triclinic'
according to /home/saulius/struct/CIF-dictionaries/cif_core.dic
dictionary named 'cif_core.dic' version 2.4.1 from 2010-06-29.

Automatic conversion script
Id: cif_fix_values 1715 2011-07-08 13:25:40Z adriana 
;
_cod_original_formula_sum 'C36 H61 Cl4 Mo2 N24 O28.50'
_cod_database_code 2205649

loop_
_symmetry_equiv_pos_as_xyz
'x, y, z'
'-x, -y, -z'

loop_
_atom_site_label
_atom_site_fract_x
_atom_site_fract_y
_atom_site_fract_z
_atom_site_U_iso_or_equiv
_atom_site_adp_type
_atom_site_calc_flag
_atom_site_refinement_flags
_atom_site_occupancy
_atom_site_disorder_assembly
_atom_site_disorder_group
_atom_site_type_symbol
Mo1 0.60746(2) 0.334298(19) 0.844003(17) 0.01660(8) Uani d . 1 . . Mo
Mo2 0.45234(2) 0.179157(19) 0.716433(17) 0.01717(8) Uani d . 1 . . Mo
Cl1 0.59089(15) 0.47195(10) 0.93595(9) 0.0593(3) Uani d . 1 . . Cl
Cl2 0.83062(8) 0.42171(6) 0.89688(6) 0.02733(18) Uani d . 1 . . Cl
Cl3 0.22912(8) 0.10991(6) 0.63950(6) 0.02900(19) Uani d . 1 . . Cl
Cl4 0.47979(10) 0.06971(7) 0.59802(7) 0.0390(2) Uani d . 1 . . Cl
O1 0.9720(2) 0.5054(2) 0.74476(18) 0.0336(6) Uani d . 1 . . O
O2 0.5981(3) 0.4594(2) 0.41654(17) 0.0332(6) Uani d . 1 . . O
O3 1.1486(2) 0.7330(2) 0.76140(18) 0.0308(6) Uani d . 1 . . O
O4 0.7872(3) 0.6859(2) 0.43772(18) 0.0410(7) Uani d . 1 . . O
O5 1.3632(2) 0.76091(19) 0.69062(15) 0.0249(5) Uani d . 1 . . O
O6 0.9999(2) 0.7096(2) 0.35269(17) 0.0302(6) Uani d . 1 . . O
O7 0.6779(2) 0.77056(19) 0.75935(17) 0.0275(5) Uani d . 1 . . O
O8 0.6833(3) 1.06307(19) 1.08288(16) 0.0289(6) Uani d . 1 . . O
O9 0.7813(2) 0.64015(18) 0.86873(16) 0.0246(5) Uani d . 1 . . O
O10 0.8346(2) 0.95723(18) 1.18661(17) 0.0283(6) Uani d . 1 . . O
O11 1.0998(2) 0.7571(2) 0.95076(17) 0.0337(6) Uani d . 1 . . O
O12 1.1398(2) 1.03028(19) 1.29138(17) 0.0297(6) Uani d . 1 . . O
O13 0.6217(2) 0.28867(18) 0.92072(16) 0.0273(5) Uani d . 1 . . O
O14 0.4414(2) 0.10072(18) 0.76637(16) 0.0248(5) Uani d . 1 . . O
O15 0.6244(2) 0.24796(16) 0.74973(15) 0.0196(5) Uani d . 1 . . O
O16 0.4351(2) 0.29330(17) 0.78371(15) 0.0207(5) Uani d . 1 . . O
O1W 0.6288(2) 0.44041(17) 0.77717(15) 0.0228(5) Uani d . 1 . . O
H11 0.6861 0.4942 0.8074 0.050 Uiso d . 1 . . H
H12 0.5664 0.4520 0.7608 0.050 Uiso d . 1 . . H
O2W 0.4299(2) 0.25623(19) 0.61839(16) 0.0256(5) Uani d . 1 . . O
H21 0.3967 0.2960 0.6243 0.050 Uiso d . 1 . . H
H22 0.4060 0.2226 0.5666 0.050 Uiso d D 1 . . H
O3W 0.4309(3) 0.4608(3) 0.7047(2) 0.0421(7) Uani d U 1 . . O
H31 0.4125 0.4832 0.6672 0.050 Uiso d . 1 . . H
H32 0.3731 0.4477 0.7212 0.050 Uiso d . 1 . . H
O4W 0.2475(3) 0.3547(2) 0.7529(2) 0.0371(6) Uani d U 1 . . O
H41 0.2892 0.3208 0.7480 0.050 Uiso d . 1 . . H
H42 0.1798 0.3234 0.7132 0.050 Uiso d . 1 . . H
O5W 0.4050(6) 0.5109(4) 0.8859(4) 0.036(2) Uani d PU 0.537(14) A 1 O
H51 0.3707 0.5267 0.9201 0.050 Uiso d . 1 B 1 H
H52 0.3515 0.4605 0.8446 0.050 Uiso d . 1 C 1 H
O5' 0.3453(10) 0.5272(6) 0.9108(5) 0.055(3) Uani d PU 0.463(14) A 2 O
O6W 0.3312(4) 0.1247(3) 0.4535(2) 0.0704(13) Uani d U 1 . . O
H61 0.3173 0.0810 0.4076 0.050 Uiso d D 1 . . H
H62 0.2657 0.1116 0.4627 0.050 Uiso d D 1 . . H
O7W 0.3257(11) -0.0436(9) 0.4110(8) 0.206(5) Uani d U 1 . . O
H71 0.3220 -0.0928 0.3696 0.050 Uiso d . 1 . . H
H72 0.2498 -0.0580 0.4036 0.050 Uiso d D 1 . . H
O8W 1.1187(4) 0.4680(3) 0.6336(3) 0.0751(13) Uani d U 1 . . O
H81 1.1411 0.4450 0.5934 0.050 Uiso d D 1 . . H
H82 1.0633 0.4204 0.6323 0.050 Uiso d . 1 . . H
O9W 1.1348(3) 0.5295(3) 0.9029(2) 0.0572(10) Uani d U 1 . . O
H91 1.1299 0.5490 0.9512 0.050 Uiso d . 1 . . H
H92 1.0698 0.5240 0.8672 0.050 Uiso d . 1 . . H
O10W 1.3020(3) 0.6148(2) 0.7409(2) 0.0399(7) Uani d U 1 . . O
H101 1.3199 0.6500 0.7140 0.050 Uiso d . 1 . . H
H102 1.2502 0.5607 0.7061 0.050 Uiso d D 1 . . H
O11W 1.2667(3) 0.6789(3) 0.8744(2) 0.0451(8) Uani d U 1 . . O
H111 1.2159 0.7008 0.8546 0.050 Uiso d . 1 . . H
H112 1.2747 0.6432 0.8321 0.050 Uiso d . 1 . . H
O12W 0.9333(5) 1.0992(4) 1.1297(4) 0.0593(18) Uani d PU 0.705(11) . . O
H121 0.9544 1.0704 1.0917 0.050 Uiso d . 1 . . H
H122 0.8805 1.1165 1.1064 0.050 Uiso d . 1 . . H
O12' 1.0770(15) 1.1282(14) 1.0802(12) 0.085(6) Uani d PU 0.295(11) . . O
O13W 0.946(3) 0.538(2) 0.5397(15) 0.121(7) Uani d P 0.25 D -1 O
O13' 1.076(3) 0.594(2) 0.5325(15) 0.121(7) Uani d P 0.25 E -2 O
N1 0.7798(3) 0.4069(2) 0.64596(18) 0.0220(6) Uani d . 1 . . N
N2 0.6295(3) 0.3891(2) 0.51503(18) 0.0215(6) Uani d . 1 . . N
N3 0.8304(3) 0.5663(2) 0.69580(19) 0.0232(6) Uani d . 1 . . N
N4 0.6856(3) 0.5492(2) 0.56199(19) 0.0230(6) Uani d . 1 . . N
N5 0.9530(3) 0.7228(2) 0.7040(2) 0.0254(6) Uani d . 1 . . N
N6 0.8045(3) 0.7119(2) 0.5768(2) 0.0268(6) Uani d . 1 . . N
N7 1.0997(3) 0.8239(2) 0.68472(19) 0.0228(6) Uani d . 1 . . N
N8 0.9516(3) 0.8060(2) 0.55287(19) 0.0239(6) Uani d . 1 . . N
N9 1.2607(3) 0.8423(2) 0.62929(18) 0.0225(6) Uani d . 1 . . N
N10 1.1079(3) 0.8140(2) 0.49380(19) 0.0229(6) Uani d . 1 . . N
N11 1.3405(3) 0.7564(2) 0.55489(18) 0.0220(6) Uani d . 1 . . N
N12 1.2015(3) 0.7446(2) 0.42053(18) 0.0245(6) Uani d . 1 . . N
N13 0.6291(3) 0.9026(2) 0.81093(18) 0.0198(5) Uani d . 1 . . N
N14 0.6244(3) 1.0164(2) 0.93701(18) 0.0204(6) Uani d . 1 . . N
N15 0.5905(3) 0.7851(2) 0.86106(18) 0.0201(6) Uani d . 1 . . N
N16 0.5960(3) 0.9021(2) 0.98990(18) 0.0230(6) Uani d . 1 . . N
N17 0.6719(3) 0.6988(2) 0.94186(18) 0.0202(6) Uani d . 1 . . N
N18 0.6895(3) 0.8220(2) 1.07105(19) 0.0215(6) Uani d . 1 . . N
N19 0.8389(3) 0.6877(2) 1.01472(18) 0.0216(6) Uani d . 1 . . N
N20 0.8566(3) 0.8101(2) 1.14469(18) 0.0219(6) Uani d . 1 . . N
N21 1.0575(2) 0.7584(2) 1.07165(18) 0.0202(6) Uani d . 1 . . N
N22 1.0753(3) 0.8675(2) 1.20886(19) 0.0220(6) Uani d . 1 . . N
N23 1.2367(2) 0.8589(2) 1.08683(18) 0.0197(5) Uani d . 1 . . N
N24 1.2505(3) 0.9695(2) 1.22090(18) 0.0210(6) Uani d . 1 . . N
C1 0.8712(3) 0.4947(3) 0.7002(2) 0.0231(7) Uani d . 1 . . C
C2 0.6687(3) 0.4177(2) 0.6065(2) 0.0189(6) Uani d . 1 . . C
H2 0.6050 0.3866 0.6229 0.023 Uiso calc R 1 . . H
C3 0.7051(3) 0.5295(2) 0.6396(2) 0.0207(6) Uani d . 1 . . C
H3 0.6563 0.5493 0.6694 0.025 Uiso calc R 1 . . H
C4 0.6352(3) 0.4653(3) 0.4898(2) 0.0220(7) Uani d . 1 . . C
C5 0.9011(3) 0.6678(3) 0.7489(2) 0.0248(7) Uani d . 1 . . C
H5A 0.9652 0.6728 0.7969 0.030 Uiso calc R 1 . . H
H5B 0.8505 0.6960 0.7706 0.030 Uiso calc R 1 . . H
C6 0.6869(3) 0.6420(3) 0.5598(3) 0.0269(7) Uani d . 1 . . C
H6A 0.6328 0.6312 0.5044 0.032 Uiso calc R 1 . . H
H6B 0.6562 0.6696 0.6011 0.032 Uiso calc R 1 . . H
C7 1.0746(3) 0.7569(3) 0.7203(2) 0.0229(7) Uani d . 1 . . C
C8 0.8927(3) 0.7736(2) 0.6619(2) 0.0222(7) Uani d . 1 . . C
H8 0.8596 0.8093 0.6966 0.027 Uiso calc R 1 . . H
C9 0.9954(3) 0.8420(2) 0.6452(2) 0.0210(6) Uani d . 1 . . C
H9 1.0071 0.9091 0.6699 0.025 Uiso calc R 1 . . H
C10 0.8424(3) 0.7294(3) 0.5143(2) 0.0269(7) Uani d . 1 . . C
C11 1.0142(3) 0.8488(3) 0.5060(2) 0.0233(7) Uani d . 1 . . C
H11A 1.0504 0.9182 0.5359 0.028 Uiso calc R 1 . . H
H11B 0.9564 0.8348 0.4510 0.028 Uiso calc R 1 . . H
C12 1.2230(3) 0.8812(3) 0.6985(2) 0.0229(7) Uani d . 1 . . C
H12A 1.2767 0.8843 0.7508 0.027 Uiso calc R 1 . . H
H12B 1.2302 0.9465 0.7051 0.027 Uiso calc R 1 . . H
C13 1.3231(3) 0.7829(2) 0.6304(2) 0.0205(6) Uani d . 1 . . C
C14 1.2344(3) 0.8610(2) 0.5519(2) 0.0210(6) Uani d . 1 . . C
H14 1.2662 0.9295 0.5637 0.025 Uiso calc R 1 . . H
C15 1.2974(3) 0.8070(2) 0.5023(2) 0.0212(7) Uani d . 1 . . C
H15 1.3631 0.8517 0.4963 0.025 Uiso calc R 1 . . H
C16 1.0932(3) 0.7513(3) 0.4164(2) 0.0226(7) Uani d . 1 . . C
C17 1.2180(3) 0.6841(3) 0.3490(2) 0.0237(7) Uani d . 1 . . C
H17A 1.1534 0.6704 0.2973 0.028 Uiso calc R 1 . . H
H17B 1.2927 0.7198 0.3458 0.028 Uiso calc R 1 . . H
C18 1.4256(3) 0.7116(2) 0.5448(2) 0.0221(7) Uani d . 1 . . C
H18A 1.4714 0.7145 0.5996 0.027 Uiso calc R 1 . . H
H18B 1.4812 0.7488 0.5258 0.027 Uiso calc R 1 . . H
C19 0.6368(3) 0.8142(2) 0.8055(2) 0.0199(6) Uani d . 1 . . C
C20 0.6434(3) 0.9417(2) 0.7467(2) 0.0218(7) Uani d . 1 . . C
H20A 0.6485 0.8936 0.7011 0.026 Uiso calc R 1 . . H
H20B 0.5729 0.9542 0.7233 0.026 Uiso calc R 1 . . H
C21 0.5595(3) 0.9278(2) 0.8615(2) 0.0181(6) Uani d . 1 . . C
H21A 0.4850 0.9276 0.8270 0.022 Uiso calc R 1 . . H
C22 0.6582(3) 1.1120(2) 0.9351(2) 0.0199(6) Uani d . 1 . . C
H22A 0.6740 1.1581 0.9903 0.024 Uiso calc R 1 . . H
H22B 0.5911 1.1145 0.8945 0.024 Uiso calc R 1 . . H
C23 0.5359(3) 0.8473(2) 0.8985(2) 0.0184(6) Uani d . 1 . . C
H23 0.4508 0.8124 0.8827 0.022 Uiso calc R 1 . . H
C24 0.6402(3) 1.0003(2) 1.0108(2) 0.0210(6) Uani d . 1 . . C
C25 0.5967(3) 0.8602(3) 1.0539(2) 0.0205(6) Uani d . 1 . . C
H25A 0.6077 0.9092 1.1060 0.025 Uiso calc R 1 . . H
H25B 0.5192 0.8087 1.0354 0.025 Uiso calc R 1 . . H
C26 0.5773(3) 0.6923(2) 0.8686(2) 0.0199(6) Uani d . 1 . . C
H26A 0.5774 0.6488 0.8176 0.024 Uiso calc R 1 . . H
H26B 0.5003 0.6649 0.8727 0.024 Uiso calc R 1 . . H
C27 0.6705(3) 0.7217(2) 1.0272(2) 0.0176(6) Uani d . 1 . . C
H27 0.5993 0.6772 1.0280 0.021 Uiso calc R 1 . . H
C28 0.7877(3) 0.7134(2) 1.0786(2) 0.0195(6) Uani d . 1 . . C
H28 0.7700 0.6646 1.1023 0.023 Uiso calc R 1 . . H
C29 0.7975(3) 0.8719(2) 1.1391(2) 0.0206(6) Uani d . 1 . . C
C30 0.7665(3) 0.6733(2) 0.9353(2) 0.0194(6) Uani d . 1 . . C
C31 0.9493(3) 0.6698(2) 1.0304(2) 0.0222(7) Uani d . 1 . . C
H31A 0.9494 0.6319 0.9769 0.027 Uiso calc R 1 . . H
H31B 0.9508 0.6323 1.0656 0.027 Uiso calc R 1 . . H
C32 1.1283(3) 0.7879(2) 1.0286(2) 0.0215(7) Uani d . 1 . . C
C33 1.1221(3) 0.8038(2) 1.1632(2) 0.0196(6) Uani d . 1 . . C
H33 1.1309 0.7565 1.1875 0.024 Uiso calc R 1 . . H
C34 0.9614(3) 0.8343(3) 1.2191(2) 0.0221(7) Uani d . 1 . . C
H34A 0.9621 0.8841 1.2664 0.027 Uiso calc R 1 . . H
H34B 0.9536 0.7777 1.2332 0.027 Uiso calc R 1 . . H
C35 1.1535(3) 0.9632(2) 1.2445(2) 0.0211(6) Uani d . 1 . . C
C36 1.2463(3) 0.8747(2) 1.1734(2) 0.0188(6) Uani d . 1 . . C
H36 1.3120 0.8611 1.2037 0.023 Uiso calc R 1 . . H

loop_
_atom_site_aniso_label
_atom_site_aniso_U_11
_atom_site_aniso_U_22
_atom_site_aniso_U_33
_atom_site_aniso_U_12
_atom_site_aniso_U_13
_atom_site_aniso_U_23
Mo1 0.01957(14) 0.01388(14) 0.01605(14) 0.00537(10) 0.00654(10) 0.00651(10)
Mo2 0.01846(14) 0.01453(14) 0.01714(14) 0.00418(10) 0.00697(10) 0.00602(11)
Cl1 0.0757(9) 0.0469(7) 0.0522(7) 0.0164(6) 0.0287(7) 0.0173(6)
Cl2 0.0204(4) 0.0222(4) 0.0324(4) 0.0062(3) 0.0050(3) 0.0072(3)
Cl3 0.0195(4) 0.0260(4) 0.0355(5) 0.0040(3) 0.0060(3) 0.0122(4)
Cl4 0.0402(5) 0.0308(5) 0.0329(5) 0.0043(4) 0.0160(4) 0.0006(4)
O1 0.0217(13) 0.0370(15) 0.0320(14) 0.0056(11) 0.0011(11) 0.0135(12)
O2 0.0346(15) 0.0339(15) 0.0204(13) 0.0044(12) 0.0019(11) 0.0122(11)
O3 0.0260(13) 0.0334(14) 0.0333(14) 0.0102(11) 0.0103(11) 0.0152(12)
O4 0.0425(17) 0.0320(15) 0.0244(14) -0.0078(13) 0.0044(12) 0.0066(12)
O5 0.0214(12) 0.0289(13) 0.0191(12) 0.0071(10) 0.0063(9) 0.0055(10)
O6 0.0266(13) 0.0361(15) 0.0231(13) 0.0132(11) 0.0045(10) 0.0079(11)
O7 0.0331(14) 0.0284(13) 0.0278(13) 0.0161(11) 0.0183(11) 0.0095(11)
O8 0.0384(15) 0.0220(12) 0.0185(12) 0.0098(11) 0.0083(11) 0.0008(10)
O9 0.0268(12) 0.0263(13) 0.0249(12) 0.0114(10) 0.0153(10) 0.0093(10)
O10 0.0311(14) 0.0186(12) 0.0253(13) 0.0076(10) 0.0075(11) -0.0008(10)
O11 0.0257(13) 0.0396(16) 0.0181(12) 0.0033(12) 0.0053(10) -0.0016(11)
O12 0.0283(13) 0.0218(12) 0.0294(14) 0.0055(10) 0.0133(11) -0.0020(10)
O13 0.0333(14) 0.0223(12) 0.0229(12) 0.0062(11) 0.0067(10) 0.0119(10)
O14 0.0258(12) 0.0187(12) 0.0282(13) 0.0044(10) 0.0092(10) 0.0119(10)
O15 0.0198(11) 0.0167(11) 0.0224(11) 0.0062(9) 0.0090(9) 0.0073(9)
O16 0.0201(11) 0.0187(11) 0.0231(12) 0.0076(9) 0.0086(9) 0.0071(9)
O1W 0.0251(12) 0.0184(11) 0.0224(12) 0.0045(9) 0.0070(10) 0.0099(10)
O2W 0.0253(12) 0.0289(13) 0.0209(12) 0.0079(10) 0.0071(10) 0.0110(10)
O3W 0.0329(15) 0.0544(19) 0.0450(17) 0.0136(14) 0.0109(13) 0.0343(16)
O4W 0.0366(15) 0.0437(17) 0.0385(16) 0.0233(13) 0.0154(13) 0.0170(13)
O5W 0.034(3) 0.032(3) 0.034(3) 0.005(2) 0.010(2) 0.013(2)
O5' 0.082(6) 0.052(4) 0.031(4) 0.028(4) 0.019(4) 0.017(3)
O6W 0.068(3) 0.071(3) 0.0259(17) -0.015(2) 0.0071(16) 0.0050(17)
O7W 0.203(8) 0.214(8) 0.212(8) 0.126(7) 0.086(6) 0.040(6)
O8W 0.074(3) 0.047(2) 0.080(3) 0.001(2) 0.022(2) 0.020(2)
O9W 0.0447(19) 0.069(2) 0.0372(18) 0.0007(17) 0.0044(15) 0.0235(17)
O10W 0.0354(15) 0.0442(17) 0.0408(17) 0.0137(13) 0.0131(13) 0.0201(14)
O11W 0.0421(17) 0.061(2) 0.0366(16) 0.0224(16) 0.0153(14) 0.0228(15)
O12W 0.049(3) 0.038(3) 0.067(4) 0.008(2) 0.005(2) 0.011(2)
O12' 0.068(8) 0.088(9) 0.096(9) 0.012(6) 0.049(7) 0.032(7)
O13W 0.152(18) 0.144(17) 0.071(10) 0.065(15) 0.014(12) 0.066(11)
O13' 0.152(18) 0.144(17) 0.071(10) 0.065(15) 0.014(12) 0.066(11)
N1 0.0217(14) 0.0218(14) 0.0198(14) 0.0066(11) 0.0066(11) 0.0071(11)
N2 0.0229(14) 0.0223(14) 0.0154(13) 0.0064(11) 0.0073(11) 0.0036(11)
N3 0.0203(14) 0.0202(14) 0.0215(14) 0.0026(11) 0.0050(11) 0.0051(11)
N4 0.0215(14) 0.0220(14) 0.0202(14) 0.0032(11) 0.0060(11) 0.0078(11)
N5 0.0199(14) 0.0278(15) 0.0274(15) 0.0048(12) 0.0099(12) 0.0123(13)
N6 0.0226(15) 0.0224(15) 0.0268(15) -0.0004(12) 0.0063(12) 0.0092(12)
N7 0.0178(13) 0.0218(14) 0.0260(15) 0.0051(11) 0.0100(11) 0.0062(12)
N8 0.0221(14) 0.0232(14) 0.0232(15) 0.0041(12) 0.0104(12) 0.0071(12)
N9 0.0217(14) 0.0245(14) 0.0199(14) 0.0079(12) 0.0106(11) 0.0050(11)
N10 0.0201(14) 0.0239(14) 0.0228(14) 0.0073(12) 0.0089(11) 0.0062(12)
N11 0.0212(14) 0.0260(15) 0.0181(13) 0.0090(12) 0.0095(11) 0.0054(11)
N12 0.0253(15) 0.0293(16) 0.0170(13) 0.0109(12) 0.0085(11) 0.0051(12)
N13 0.0232(14) 0.0162(13) 0.0185(13) 0.0056(11) 0.0094(11) 0.0050(11)
N14 0.0240(14) 0.0136(13) 0.0179(13) 0.0043(11) 0.0065(11) 0.0022(10)
N15 0.0251(14) 0.0163(13) 0.0198(13) 0.0083(11) 0.0109(11) 0.0054(11)
N16 0.0314(15) 0.0185(14) 0.0167(13) 0.0085(12) 0.0091(12) 0.0046(11)
N17 0.0218(14) 0.0208(14) 0.0185(13) 0.0097(11) 0.0085(11) 0.0057(11)
N18 0.0205(14) 0.0175(13) 0.0229(14) 0.0077(11) 0.0067(11) 0.0035(11)
N19 0.0189(13) 0.0219(14) 0.0215(14) 0.0082(11) 0.0076(11) 0.0043(11)
N20 0.0201(13) 0.0186(14) 0.0201(14) 0.0050(11) 0.0038(11) 0.0037(11)
N21 0.0175(13) 0.0148(13) 0.0203(14) 0.0029(10) 0.0044(11) 0.0012(11)
N22 0.0195(13) 0.0168(13) 0.0232(14) 0.0039(11) 0.0083(11) 0.0010(11)
N23 0.0182(13) 0.0174(13) 0.0192(13) 0.0056(11) 0.0071(11) 0.0022(11)
N24 0.0219(14) 0.0152(13) 0.0197(13) 0.0021(11) 0.0092(11) 0.0017(11)
C1 0.0219(16) 0.0267(17) 0.0179(15) 0.0054(14) 0.0085(13) 0.0075(13)
C2 0.0184(15) 0.0201(15) 0.0163(15) 0.0050(12) 0.0087(12) 0.0047(12)
C3 0.0182(15) 0.0203(16) 0.0206(16) 0.0032(12) 0.0091(12) 0.0063(13)
C4 0.0153(14) 0.0249(17) 0.0224(16) 0.0032(13) 0.0078(12) 0.0081(13)
C5 0.0254(17) 0.0235(17) 0.0170(15) 0.0009(14) 0.0076(13) 0.0048(13)
C6 0.0160(15) 0.0250(17) 0.036(2) 0.0033(13) 0.0063(14) 0.0134(15)
C7 0.0210(16) 0.0210(16) 0.0201(16) 0.0041(13) 0.0080(13) 0.0023(13)
C8 0.0180(15) 0.0207(16) 0.0254(17) 0.0039(13) 0.0111(13) 0.0059(13)
C9 0.0191(15) 0.0167(15) 0.0245(17) 0.0041(12) 0.0114(13) 0.0039(13)
C10 0.0281(18) 0.0195(16) 0.0280(18) 0.0042(14) 0.0099(15) 0.0072(14)
C11 0.0255(17) 0.0222(16) 0.0291(18) 0.0111(14) 0.0152(14) 0.0129(14)
C12 0.0191(15) 0.0205(16) 0.0208(16) 0.0016(13) 0.0091(13) 0.0007(13)
C13 0.0135(14) 0.0208(15) 0.0172(15) 0.0001(12) 0.0047(12) 0.0006(12)
C14 0.0197(15) 0.0177(15) 0.0228(16) 0.0041(12) 0.0103(13) 0.0048(13)
C15 0.0197(15) 0.0217(16) 0.0198(16) 0.0043(13) 0.0103(13) 0.0056(13)
C16 0.0273(17) 0.0222(16) 0.0217(16) 0.0094(14) 0.0115(13) 0.0114(13)
C17 0.0314(18) 0.0261(17) 0.0176(15) 0.0125(14) 0.0124(14) 0.0095(13)
C18 0.0166(15) 0.0228(16) 0.0202(16) 0.0051(13) 0.0062(12) 0.0018(13)
C19 0.0180(15) 0.0181(15) 0.0180(15) 0.0044(12) 0.0039(12) 0.0042(12)
C20 0.0238(16) 0.0178(15) 0.0146(15) 0.0015(13) 0.0037(12) 0.0031(12)
C21 0.0173(14) 0.0154(14) 0.0174(15) 0.0048(12) 0.0044(12) 0.0038(12)
C22 0.0201(15) 0.0162(15) 0.0234(16) 0.0073(12) 0.0106(13) 0.0049(12)
C23 0.0179(14) 0.0156(14) 0.0189(15) 0.0051(12) 0.0066(12) 0.0044(12)
C24 0.0197(15) 0.0199(16) 0.0218(16) 0.0081(13) 0.0082(13) 0.0051(13)
C25 0.0229(16) 0.0236(16) 0.0196(15) 0.0112(13) 0.0124(13) 0.0084(13)
C26 0.0209(15) 0.0131(14) 0.0192(15) 0.0035(12) 0.0046(12) 0.0028(12)
C27 0.0178(14) 0.0133(14) 0.0198(15) 0.0030(11) 0.0081(12) 0.0058(12)
C28 0.0191(15) 0.0155(15) 0.0211(15) 0.0034(12) 0.0082(12) 0.0059(12)
C29 0.0203(15) 0.0211(16) 0.0198(15) 0.0064(13) 0.0102(13) 0.0060(13)
C30 0.0182(15) 0.0118(14) 0.0250(16) 0.0020(11) 0.0077(12) 0.0067(12)
C31 0.0164(15) 0.0129(14) 0.0309(18) 0.0043(12) 0.0062(13) 0.0032(13)
C32 0.0187(15) 0.0185(15) 0.0243(17) 0.0079(13) 0.0069(13) 0.0043(13)
C33 0.0194(15) 0.0168(15) 0.0223(16) 0.0075(12) 0.0061(12) 0.0080(12)
C34 0.0194(15) 0.0245(17) 0.0189(15) 0.0051(13) 0.0067(12) 0.0070(13)
C35 0.0208(15) 0.0198(16) 0.0168(15) 0.0053(13) 0.0040(12) 0.0041(12)
C36 0.0177(15) 0.0167(15) 0.0212(16) 0.0080(12) 0.0047(12) 0.0071(12)

loop_
_atom_type_symbol
_atom_type_description
_atom_type_scat_dispersion_real
_atom_type_scat_dispersion_imag
_atom_type_scat_source
C C 0.0033 0.0016 'International Tables Vol C Tables 4.2.6.8 and 6.1.1.4'
H H 0.0000 0.0000 'International Tables Vol C Tables 4.2.6.8 and 6.1.1.4'
N N 0.0061 0.0033 'International Tables Vol C Tables 4.2.6.8 and 6.1.1.4'
O O 0.0106 0.0060 'International Tables Vol C Tables 4.2.6.8 and 6.1.1.4'
Cl Cl 0.1484 0.1585 'International Tables Vol C Tables 4.2.6.8 and 6.1.1.4'
Mo Mo -1.6832 0.6857 'International Tables Vol C Tables 4.2.6.8 and 6.1.1.4'

loop_
_geom_angle_atom_site_label_1
_geom_angle_atom_site_label_2
_geom_angle_atom_site_label_3
_geom_angle_site_symmetry_1
_geom_angle_site_symmetry_3
_geom_angle
_geom_angle_publ_flag
O13 Mo1 O15 . . 107.30(10) yes
O13 Mo1 O16 . . 106.30(10) yes
O13 Mo1 O1W . . 161.50(10) yes
O13 Mo1 Cl1 . . 90.00(10) yes
O13 Mo1 Cl2 . . 91.20(10) yes
O15 Mo1 O16 . . 92.90(10) yes
O15 Mo1 O1W . . 86.00(10) yes
O15 Mo1 Cl1 . . 162.40(10) yes
O15 Mo1 Cl2 . . 85.90(10) yes
O16 Mo1 O1W . . 85.30(10) yes
O16 Mo1 Cl1 . . 85.00(10) yes
O16 Mo1 Cl2 . . 162.00(10) yes
O1W Mo1 Cl1 . . 76.42(7) yes
O1W Mo1 Cl2 . . 76.78(7) yes
Cl1 Mo1 Cl2 . . 90.72(4) yes
O13 Mo1 Mo2 . . 99.00(9) no
O15 Mo1 Mo2 . . 48.42(7) no
O16 Mo1 Mo2 . . 48.52(7) no
O1W Mo1 Mo2 . . 99.44(6) no
Cl1 Mo1 Mo2 . . 133.37(4) no
Cl2 Mo1 Mo2 . . 134.26(2) no
O14 Mo2 O15 . . 104.80(10) yes
O14 Mo2 O16 . . 108.40(10) yes
O14 Mo2 O2W . . 166.10(10) yes
O14 Mo2 Cl3 . . 91.40(10) yes
O14 Mo2 Cl4 . . 92.80(10) yes
O15 Mo2 O16 . . 92.50(10) yes
O15 Mo2 O2W . . 85.40(10) yes
O15 Mo2 Cl3 . . 163.00(10) yes
O15 Mo2 Cl4 . . 82.20(10) yes
O16 Mo2 O2W . . 80.00(10) yes
O16 Mo2 Cl3 . . 87.20(10) yes
O16 Mo2 Cl4 . . 158.80(10) yes
O2W Mo2 Cl3 . . 77.80(10) yes
O2W Mo2 Cl4 . . 79.10(10) yes
Cl3 Mo2 Cl4 . . 91.95(4) yes
O14 Mo2 Mo1 . . 98.75(9) no
O15 Mo2 Mo1 . . 48.01(7) no
O16 Mo2 Mo1 . . 48.48(7) no
O2W Mo2 Mo1 . . 95.09(6) no
Cl4 Mo2 Mo1 . . 130.21(3) no
Cl3 Mo2 Mo1 . . 135.56(3) no
Mo1 O15 Mo2 . . 83.57(9) no
Mo1 O16 Mo2 . . 83.00(9) no
Mo1 O1W H11 . . 113.4 no
Mo1 O1W H12 . . 113.0 no
H11 O1W H12 . . 106.8 no
Mo2 O2W H21 . . 118.6 no
Mo2 O2W H22 . . 118.5 no
H21 O2W H22 . . 108.8 no
H31 O3W H32 . . 107.7 no
H41 O4W H42 . . 107.6 no
H51 O5W H52 . . 105.3 no
H61 O6W H62 . . 106.4 no
H71 O7W H72 . . 101.8 no
H81 O8W H82 . . 106.0 no
H91 O9W H92 . . 106.0 no
H101 O10W H102 . . 108.5 no
H111 O11W H112 . . 106.4 no
H121 O12W H122 . . 107.5 no
C1 N1 C17 . 2_766 122.1(3) no
C1 N1 C2 . . 112.0(3) no
C17 N1 C2 2_766 . 122.6(3) no
C4 N2 C2 . . 113.1(3) no
C4 N2 C18 . 2_766 122.8(3) no
C2 N2 C18 . 2_766 123.6(3) no
C1 N3 C5 . . 123.0(3) no
C1 N3 C3 . . 113.1(3) no
C5 N3 C3 . . 123.5(3) no
C4 N4 C6 . . 122.9(3) no
C4 N4 C3 . . 112.2(3) no
C6 N4 C3 . . 122.8(3) no
C7 N5 C8 . . 112.4(3) no
C7 N5 C5 . . 122.0(3) no
C8 N5 C5 . . 122.5(3) no
C10 N6 C6 . . 123.6(3) no
C10 N6 C8 . . 112.9(3) no
C6 N6 C8 . . 123.5(3) no
C7 N7 C9 . . 113.2(3) no
C7 N7 C12 . . 121.7(3) no
C9 N7 C12 . . 124.4(3) no
C10 N8 C11 . . 123.0(3) no
C10 N8 C9 . . 113.3(3) no
C11 N8 C9 . . 123.7(3) no
C13 N9 C14 . . 112.9(3) no
C13 N9 C12 . . 123.4(3) no
C14 N9 C12 . . 123.7(3) no
C16 N10 C11 . . 121.8(3) no
C16 N10 C14 . . 112.0(3) no
C11 N10 C14 . . 124.0(3) no
C13 N11 C18 . . 121.1(3) no
C13 N11 C15 . . 111.3(3) no
C18 N11 C15 . . 124.5(3) no
C16 N12 C15 . . 112.6(3) no
C16 N12 C17 . . 123.0(3) no
C15 N12 C17 . . 124.3(3) no
C19 N13 C21 . . 112.0(3) no
C19 N13 C20 . . 121.1(3) no
C21 N13 C20 . . 122.3(3) no
C24 N14 C22 . . 122.9(3) no
C24 N14 C21 . . 113.0(3) no
C22 N14 C21 . . 123.8(3) no
C19 N15 C23 . . 112.7(3) no
C19 N15 C26 . . 123.1(3) no
C23 N15 C26 . . 123.1(3) no
C24 N16 C25 . . 122.0(3) no
C24 N16 C23 . . 112.8(3) no
C25 N16 C23 . . 124.7(3) no
C30 N17 C27 . . 112.2(3) no
C30 N17 C26 . . 122.7(3) no
C27 N17 C26 . . 124.8(3) no
C29 N18 C25 . . 123.2(3) no
C29 N18 C27 . . 112.7(3) no
C25 N18 C27 . . 123.3(3) no
C30 N19 C31 . . 122.4(3) no
C30 N19 C28 . . 112.9(3) no
C31 N19 C28 . . 124.5(3) no
C29 N20 C34 . . 122.0(3) no
C29 N20 C28 . . 112.2(3) no
C34 N20 C28 . . 124.4(3) no
C32 N21 C33 . . 112.0(3) no
C32 N21 C31 . . 121.6(3) no
C33 N21 C31 . . 123.2(3) no
C35 N22 C34 . . 123.4(3) no
C35 N22 C33 . . 112.6(3) no
C34 N22 C33 . . 124.0(3) no
C32 N23 C36 . . 112.3(3) no
C32 N23 C22 . 2_777 122.1(3) no
C36 N23 C22 . 2_777 122.2(3) no
C35 N24 C20 . 2_777 123.4(3) no
C35 N24 C36 . . 112.5(3) no
C20 N24 C36 2_777 . 123.1(3) no
O1 C1 N3 . . 126.6(3) no
O1 C1 N1 . . 125.1(3) no
N3 C1 N1 . . 108.3(3) no
N2 C2 N1 . . 114.6(3) no
N2 C2 C3 . . 103.3(3) no
N1 C2 C3 . . 103.5(3) no
N2 C2 H2 . . 111.6 no
N1 C2 H2 . . 111.6 no
C3 C2 H2 . . 111.6 no
N3 C3 N4 . . 115.0(3) no
N3 C3 C2 . . 102.9(3) no
N4 C3 C2 . . 103.2(3) no
N3 C3 H3 . . 111.7 no
N4 C3 H3 . . 111.7 no
C2 C3 H3 . . 111.7 no
O2 C4 N2 . . 125.7(3) no
O2 C4 N4 . . 126.3(3) no
N2 C4 N4 . . 107.9(3) no
N3 C5 N5 . . 113.0(3) no
N3 C5 H5A . . 109.0 no
N5 C5 H5A . . 109.0 no
N3 C5 H5B . . 109.0 no
N5 C5 H5B . . 109.0 no
H5A C5 H5B . . 107.8 no
N6 C6 N4 . . 114.7(3) no
N6 C6 H6A . . 108.6 no
N4 C6 H6A . . 108.6 no
N6 C6 H6B . . 108.6 no
N4 C6 H6B . . 108.6 no
H6A C6 H6B . . 107.6 no
O3 C7 N7 . . 125.6(3) no
O3 C7 N5 . . 126.1(3) no
N7 C7 N5 . . 108.3(3) no
N5 C8 N6 . . 113.5(3) no
N5 C8 C9 . . 103.0(3) no
N6 C8 C9 . . 103.1(3) no
N5 C8 H8 . . 112.2 no
N6 C8 H8 . . 112.2 no
C9 C8 H8 . . 112.2 no
N7 C9 N8 . . 114.8(3) no
N7 C9 C8 . . 102.9(3) no
N8 C9 C8 . . 102.7(3) no
N7 C9 H9 . . 111.9 no
N8 C9 H9 . . 111.9 no
C8 C9 H9 . . 111.9 no
O4 C10 N8 . . 126.0(4) no
O4 C10 N6 . . 126.1(3) no
N8 C10 N6 . . 107.9(3) no
N8 C11 N10 . . 113.6(3) no
N8 C11 H11A . . 108.9 no
N10 C11 H11A . . 108.9 no
N8 C11 H11B . . 108.9 no
N10 C11 H11B . . 108.9 no
H11A C11 H11B . . 107.7 no
N7 C12 N9 . . 113.3(3) no
N7 C12 H12A . . 108.9 no
N9 C12 H12A . . 108.9 no
N7 C12 H12B . . 108.9 no
N9 C12 H12B . . 108.9 no
H12A C12 H12B . . 107.7 no
O5 C13 N9 . . 125.9(3) no
O5 C13 N11 . . 125.2(3) no
N9 C13 N11 . . 108.8(3) no
N9 C14 N10 . . 115.5(3) no
N9 C14 C15 . . 103.1(3) no
N10 C14 C15 . . 102.9(3) no
N9 C14 H14 . . 111.5 no
N10 C14 H14 . . 111.5 no
C15 C14 H14 . . 111.5 no
N12 C15 N11 . . 115.0(3) no
N12 C15 C14 . . 103.4(3) no
N11 C15 C14 . . 103.5(3) no
N12 C15 H15 . . 111.5 no
N11 C15 H15 . . 111.5 no
C14 C15 H15 . . 111.5 no
O6 C16 N12 . . 125.0(3) no
O6 C16 N10 . . 126.4(3) no
N12 C16 N10 . . 108.6(3) no
N1 C17 N12 2_766 . 113.7(3) no
N1 C17 H17A 2_766 . 108.8 no
N12 C17 H17A . . 108.8 no
N1 C17 H17B 2_766 . 108.8 no
N12 C17 H17B . . 108.8 no
H17A C17 H17B . . 107.7 no
N11 C18 N2 . 2_766 114.4(3) no
N11 C18 H18A . . 108.7 no
N2 C18 H18A 2_766 . 108.7 no
N11 C18 H18B . . 108.7 no
N2 C18 H18B 2_766 . 108.7 no
H18A C18 H18B . . 107.6 no
O7 C19 N15 . . 126.6(3) no
O7 C19 N13 . . 125.6(3) no
N15 C19 N13 . . 107.8(3) no
N24 C20 N13 2_777 . 113.4(3) no
N24 C20 H20A 2_777 . 108.9 no
N13 C20 H20A . . 108.9 no
N24 C20 H20B 2_777 . 108.9 no
N13 C20 H20B . . 108.9 no
H20A C20 H20B . . 107.7 no
N14 C21 N13 . . 115.4(3) no
N14 C21 C23 . . 103.2(3) no
N13 C21 C23 . . 103.5(2) no
N14 C21 H21A . . 111.4 no
N13 C21 H21A . . 111.4 no
C23 C21 H21A . . 111.4 no
N14 C22 N23 . 2_777 114.0(3) no
N14 C22 H22A . . 108.8 no
N23 C22 H22A 2_777 . 108.8 no
N14 C22 H22B . . 108.8 no
N23 C22 H22B 2_777 . 108.8 no
H22A C22 H22B . . 107.7 no
N15 C23 N16 . . 115.5(3) no
N15 C23 C21 . . 103.3(3) no
N16 C23 C21 . . 102.8(3) no
N15 C23 H23 . . 111.5 no
N16 C23 H23 . . 111.5 no
C21 C23 H23 . . 111.5 no
O8 C24 N14 . . 125.8(3) no
O8 C24 N16 . . 126.3(3) no
N14 C24 N16 . . 107.9(3) no
N18 C25 N16 . . 113.9(3) no
N18 C25 H25A . . 108.8 no
N16 C25 H25A . . 108.8 no
N18 C25 H25B . . 108.8 no
N16 C25 H25B . . 108.8 no
H25A C25 H25B . . 107.7 no
N15 C26 N17 . . 113.6(3) no
N15 C26 H26A . . 108.8 no
N17 C26 H26A . . 108.8 no
N15 C26 H26B . . 108.8 no
N17 C26 H26B . . 108.8 no
H26A C26 H26B . . 107.7 no
N18 C27 N17 . . 114.6(3) no
N18 C27 C28 . . 103.1(3) no
N17 C27 C28 . . 103.5(3) no
N18 C27 H27 . . 111.7 no
N17 C27 H27 . . 111.7 no
C28 C27 H27 . . 111.7 no
N19 C28 N20 . . 114.6(3) no
N19 C28 C27 . . 102.6(3) no
N20 C28 C27 . . 103.5(3) no
N19 C28 H28 . . 111.8 no
N20 C28 H28 . . 111.8 no
C27 C28 H28 . . 111.8 no
O10 C29 N18 . . 125.5(3) no
O10 C29 N20 . . 126.0(3) no
N18 C29 N20 . . 108.5(3) no
O9 C30 N19 . . 126.0(3) no
O9 C30 N17 . . 125.6(3) no
N19 C30 N17 . . 108.4(3) no
N19 C31 N21 . . 113.2(3) no
N19 C31 H31A . . 108.9 no
N21 C31 H31A . . 108.9 no
N19 C31 H31B . . 108.9 no
N21 C31 H31B . . 108.9 no
H31A C31 H31B . . 107.8 no
O11 C32 N21 . . 126.2(3) no
O11 C32 N23 . . 125.3(3) no
N21 C32 N23 . . 108.5(3) no
N22 C33 N21 . . 115.1(3) no
N22 C33 C36 . . 103.2(3) no
N21 C33 C36 . . 103.4(3) no
N22 C33 H33 . . 111.5 no
N21 C33 H33 . . 111.5 no
C36 C33 H33 . . 111.5 no
N22 C34 N20 . . 114.4(3) no
N22 C34 H34A . . 108.7 no
N20 C34 H34A . . 108.7 no
N22 C34 H34B . . 108.7 no
N20 C34 H34B . . 108.7 no
H34A C34 H34B . . 107.6 no
O12 C35 N24 . . 126.2(3) no
O12 C35 N22 . . 125.5(3) no
N24 C35 N22 . . 108.2(3) no
N23 C36 N24 . . 114.2(3) no
N23 C36 C33 . . 103.6(3) no
N24 C36 C33 . . 103.2(3) no
N23 C36 H36 . . 111.7 no
N24 C36 H36 . . 111.7 no
C33 C36 H36 . . 111.7 no

loop_
_geom_bond_atom_site_label_1
_geom_bond_atom_site_label_2
_geom_bond_site_symmetry_2
_geom_bond_distance
_geom_bond_publ_flag
Mo1 O13 . 1.678(2) yes
Mo1 O15 . 1.921(2) yes
Mo1 O16 . 1.937(2) yes
Mo1 O1W . 2.266(2) yes
Mo1 Cl1 . 2.390(2) yes
Mo1 Cl2 . 2.4850(10) yes
Mo1 Mo2 . 2.5680(4) no
Mo2 O14 . 1.680(2) yes
Mo2 O15 . 1.933(2) yes
Mo2 O16 . 1.938(2) yes
Mo2 O2W . 2.353(2) yes
Mo2 Cl3 . 2.4850(10) yes
Mo2 Cl4 . 2.4620(10) yes
O1 C1 . 1.223(4) no
O2 C4 . 1.213(4) no
O3 C7 . 1.220(5) no
O4 C10 . 1.216(5) no
O5 C13 . 1.224(4) no
O6 C16 . 1.223(4) no
O7 C19 . 1.219(4) no
O8 C24 . 1.222(4) no
O9 C30 . 1.223(4) no
O10 C29 . 1.222(4) no
O11 C32 . 1.226(4) no
O12 C35 . 1.220(4) no
O1W H11 . 0.84 no
O1W H12 . 0.84 no
O2W H21 . 0.83 no
O2W H22 . 0.83 no
O3W H31 . 0.84 no
O3W H32 . 0.84 no
O4W H41 . 0.84 no
O4W H42 . 0.84 no
O5W H51 . 0.85 no
O5W H52 . 0.84 no
O6W H61 . 0.84 no
O6W H62 . 0.85 no
O7W H71 . 0.88 no
O7W H72 . 0.87 no
O8W H81 . 0.85 no
O8W H82 . 0.84 no
O9W H91 . 0.84 no
O9W H92 . 0.84 no
O10W H101 . 0.84 no
O10W H102 . 0.83 no
O11W H111 . 0.84 no
O11W H112 . 0.84 no
O12W H121 . 0.84 no
O12W H122 . 0.83 no
N1 C1 . 1.370(4) no
N1 C17 2_766 1.444(4) no
N1 C2 . 1.449(4) no
N2 C4 . 1.361(5) no
N2 C2 . 1.442(4) no
N2 C18 2_766 1.452(4) no
N3 C1 . 1.355(5) no
N3 C5 . 1.443(4) no
N3 C3 . 1.444(4) no
N4 C4 . 1.375(4) no
N4 C6 . 1.445(5) no
N4 C3 . 1.450(4) no
N5 C7 . 1.368(4) no
N5 C8 . 1.444(5) no
N5 C5 . 1.447(4) no
N6 C10 . 1.365(5) no
N6 C6 . 1.443(4) no
N6 C8 . 1.446(5) no
N7 C7 . 1.358(5) no
N7 C9 . 1.440(4) no
N7 C12 . 1.449(4) no
N8 C10 . 1.363(5) no
N8 C11 . 1.438(4) no
N8 C9 . 1.446(4) no
N9 C13 . 1.361(5) no
N9 C14 . 1.439(5) no
N9 C12 . 1.455(4) no
N10 C16 . 1.364(4) no
N10 C11 . 1.453(4) no
N10 C14 . 1.457(4) no
N11 C13 . 1.369(4) no
N11 C18 . 1.442(4) no
N11 C15 . 1.459(5) no
N12 C16 . 1.362(5) no
N12 C15 . 1.443(4) no
N12 C17 . 1.445(4) no
N13 C19 . 1.378(4) no
N13 C21 . 1.447(4) no
N13 C20 . 1.447(4) no
N14 C24 . 1.361(4) no
N14 C22 . 1.432(4) no
N14 C21 . 1.444(4) no
N15 C19 . 1.370(4) no
N15 C23 . 1.441(4) no
N15 C26 . 1.446(4) no
N16 C24 . 1.363(4) no
N16 C25 . 1.443(4) no
N16 C23 . 1.450(4) no
N17 C30 . 1.365(4) no
N17 C27 . 1.447(4) no
N17 C26 . 1.450(4) no
N18 C29 . 1.368(4) no
N18 C25 . 1.439(4) no
N18 C27 . 1.446(4) no
N19 C30 . 1.361(4) no
N19 C31 . 1.444(4) no
N19 C28 . 1.448(4) no
N20 C29 . 1.370(4) no
N20 C34 . 1.445(4) no
N20 C28 . 1.450(4) no
N21 C32 . 1.367(5) no
N21 C33 . 1.446(4) no
N21 C31 . 1.448(4) no
N22 C35 . 1.369(4) no
N22 C34 . 1.438(4) no
N22 C33 . 1.446(4) no
N23 C32 . 1.368(4) no
N23 C36 . 1.438(4) no
N23 C22 2_777 1.443(4) no
N24 C35 . 1.360(4) no
N24 C20 2_777 1.445(4) no
N24 C36 . 1.452(4) no
C2 C3 . 1.548(5) no
C2 H2 . 0.9600 no
C3 H3 . 0.9600 no
C5 H5A . 0.9600 no
C5 H5B . 0.9600 no
C6 H6A . 0.9600 no
C6 H6B . 0.9600 no
C8 C9 . 1.561(5) no
C8 H8 . 0.9600 no
C9 H9 . 0.9600 no
C11 H11A . 0.9600 no
C11 H11B . 0.9600 no
C12 H12A . 0.9600 no
C12 H12B . 0.9600 no
C14 C15 . 1.549(5) no
C14 H14 . 0.9600 no
C15 H15 . 0.9600 no
C17 N1 2_766 1.444(4) no
C17 H17A . 0.9600 no
C17 H17B . 0.9600 no
C18 N2 2_766 1.452(4) no
C18 H18A . 0.9600 no
C18 H18B . 0.9600 no
C20 N24 2_777 1.445(4) no
C20 H20A . 0.9600 no
C20 H20B . 0.9600 no
C21 C23 . 1.551(4) no
C21 H21A . 0.9600 no
C22 N23 2_777 1.443(4) no
C22 H22A . 0.9600 no
C22 H22B . 0.9600 no
C23 H23 . 0.9600 no
C25 H25A . 0.9600 no
C25 H25B . 0.9600 no
C26 H26A . 0.9600 no
C26 H26B . 0.9600 no
C27 C28 . 1.555(5) no
C27 H27 . 0.9600 no
C28 H28 . 0.9600 no
C31 H31A . 0.9600 no
C31 H31B . 0.9600 no
C33 C36 . 1.548(5) no
C33 H33 . 0.9600 no
C34 H34A . 0.9600 no
C34 H34B . 0.9600 no
C36 H36 . 0.9600 no

loop_
_geom_hbond_atom_site_label_D
_geom_hbond_atom_site_label_H
_geom_hbond_atom_site_label_A
_geom_hbond_site_symmetry_A
_geom_hbond_distance_DH
_geom_hbond_distance_HA
_geom_hbond_distance_DA
_geom_hbond_angle_DHA
_geom_hbond_publ_flag
O1W H11 O9 . 0.84 2.03 2.835(3) 161 yes
O1W H12 O3W . 0.84 1.77 2.599(4) 168 yes
O2W H21 O4 2_666 0.83 2.39 3.080(4) 142 yes
O2W H21 O3W . 0.83 2.40 3.105(4) 143 yes
O2W H22 O6W . 0.83 1.91 2.731(4) 168 yes
O3W H31 O2 2_666 0.84 1.91 2.738(4) 169 yes
O3W H32 O4W . 0.84 2.11 2.874(4) 152 yes
O4W H42 O6 2_666 0.84 2.06 2.842(4) 157 yes
O4W H41 O16 . 0.84 1.96 2.738(4) 154 yes
O5W H51 Cl1 2_667 0.85 2.44 3.050(7) 130 yes
O5W H52 O4W . 0.84 1.78 2.624(6) 175 yes
O6W H61 O12 1_444 0.84 2.32 2.831(4) 120 yes
O7W H71 Cl4 2_656 0.88 2.27 2.600(10) 102 yes
O8W H82 O6 2_766 0.84 2.06 2.835(5) 153 yes
O8W H81 O13W 2_766 0.85 2.42 2.90(2) 116 yes
O9W H91 Cl2 2_767 0.84 2.46 3.264(4) 159 yes
O9W H92 O1 . 0.84 2.06 2.819(4) 149 yes
O10W H101 O5 . 0.84 1.84 2.638(4) 159 yes
O10W H102 O8W . 0.83 1.70 2.511(5) 164 yes
O11W H112 O10W . 0.84 1.69 2.485(5) 156 yes
O11W H111 O3 . 0.84 1.89 2.619(4) 144 yes
O12W H122 O11 2_777 0.83 2.42 3.012(7) 129 yes

loop_
_geom_torsion_atom_site_label_1
_geom_torsion_atom_site_label_2
_geom_torsion_atom_site_label_3
_geom_torsion_atom_site_label_4
_geom_torsion_site_symmetry_1
_geom_torsion_site_symmetry_4
_geom_torsion
_geom_torsion_publ_flag
O13 Mo1 Mo2 O14 . . -3.10(13) no
O15 Mo1 Mo2 O14 . . 102.11(13) no
O16 Mo1 Mo2 O14 . . -106.88(13) no
O1W Mo1 Mo2 O14 . . 178.12(11) no
Cl1 Mo1 Mo2 O14 . . -101.69(10) no
Cl2 Mo1 Mo2 O14 . . 97.43(10) no
O13 Mo1 Mo2 O15 . . -105.22(13) no
O16 Mo1 Mo2 O15 . . 151.01(14) no
O1W Mo1 Mo2 O15 . . 76.01(11) no
Cl1 Mo1 Mo2 O15 . . 156.20(11) no
Cl2 Mo1 Mo2 O15 . . -4.68(10) no
O13 Mo1 Mo2 O16 . . 103.78(14) no
O15 Mo1 Mo2 O16 . . -151.01(14) no
O1W Mo1 Mo2 O16 . . -75.00(12) no
Cl1 Mo1 Mo2 O16 . . 5.19(10) no
Cl2 Mo1 Mo2 O16 . . -155.69(10) no
O13 Mo1 Mo2 O2W . . 175.63(12) no
O15 Mo1 Mo2 O2W . . -79.15(11) no
O16 Mo1 Mo2 O2W . . 71.86(11) no
O1W Mo1 Mo2 O2W . . -3.14(9) no
Cl1 Mo1 Mo2 O2W . . 77.05(8) no
Cl2 Mo1 Mo2 O2W . . -83.83(7) no
O13 Mo1 Mo2 Cl4 . . -104.29(10) no
O15 Mo1 Mo2 Cl4 . . 0.93(10) no
O16 Mo1 Mo2 Cl4 . . 151.93(10) no
O1W Mo1 Mo2 Cl4 . . 76.93(8) no
Cl1 Mo1 Mo2 Cl4 . . 157.12(6) no
Cl2 Mo1 Mo2 Cl4 . . -3.76(5) no
O13 Mo1 Mo2 Cl3 . . 97.96(10) no
O15 Mo1 Mo2 Cl3 . . -156.82(10) no
O16 Mo1 Mo2 Cl3 . . -5.81(10) no
O1W Mo1 Mo2 Cl3 . . -80.81(7) no
Cl1 Mo1 Mo2 Cl3 . . -0.62(6) no
Cl2 Mo1 Mo2 Cl3 . . -161.50(5) no
O13 Mo1 O15 Mo2 . . 86.69(12) no
O16 Mo1 O15 Mo2 . . -21.32(10) no
O1W Mo1 O15 Mo2 . . -106.36(9) no
Cl1 Mo1 O15 Mo2 . . -103.8(3) no
Cl2 Mo1 O15 Mo2 . . 176.64(7) no
O14 Mo2 O15 Mo1 . . -88.48(11) no
O16 Mo2 O15 Mo1 . . 21.30(10) no
O2W Mo2 O15 Mo1 . . 101.07(9) no
Cl4 Mo2 O15 Mo1 . . -179.29(8) no
Cl3 Mo2 O15 Mo1 . . 110.0(2) no
O13 Mo1 O16 Mo2 . . -87.69(12) no
O15 Mo1 O16 Mo2 . . 21.29(10) no
O1W Mo1 O16 Mo2 . . 107.04(9) no
Cl1 Mo1 O16 Mo2 . . -176.21(8) no
Cl2 Mo1 O16 Mo2 . . 107.1(2) no
O14 Mo2 O16 Mo1 . . 85.38(11) no
O15 Mo2 O16 Mo1 . . -21.14(10) no
O2W Mo2 O16 Mo1 . . -106.03(9) no
Cl4 Mo2 O16 Mo1 . . -95.8(2) no
Cl3 Mo2 O16 Mo1 . . 175.93(7) no
C5 N3 C1 O1 . . -3.9(6) no
C3 N3 C1 O1 . . -177.7(3) no
C5 N3 C1 N1 . . 176.0(3) no
C3 N3 C1 N1 . . 2.3(4) no
C17 N1 C1 O1 2_766 . 16.0(5) no
C2 N1 C1 O1 . . 176.1(3) no
C17 N1 C1 N3 2_766 . -164.0(3) no
C2 N1 C1 N3 . . -3.9(4) no
C4 N2 C2 N1 . . -112.9(3) no
C18 N2 C2 N1 2_766 . 74.9(4) no
C4 N2 C2 C3 . . -1.1(4) no
C18 N2 C2 C3 2_766 . -173.3(3) no
C1 N1 C2 N2 . . 115.5(3) no
C17 N1 C2 N2 2_766 . -84.5(4) no
C1 N1 C2 C3 . . 3.8(3) no
C17 N1 C2 C3 2_766 . 163.7(3) no
C1 N3 C3 N4 . . -111.4(3) no
C5 N3 C3 N4 . . 75.0(4) no
C1 N3 C3 C2 . . 0.1(4) no
C5 N3 C3 C2 . . -173.6(3) no
C4 N4 C3 N3 . . 116.0(3) no
C6 N4 C3 N3 . . -80.2(4) no
C4 N4 C3 C2 . . 4.7(4) no
C6 N4 C3 C2 . . 168.5(3) no
N2 C2 C3 N3 . . -122.0(3) no
N1 C2 C3 N3 . . -2.2(3) no
N2 C2 C3 N4 . . -2.0(3) no
N1 C2 C3 N4 . . 117.8(3) no
C2 N2 C4 O2 . . -173.6(3) no
C18 N2 C4 O2 2_766 . -1.3(5) no
C2 N2 C4 N4 . . 4.1(4) no
C18 N2 C4 N4 2_766 . 176.3(3) no
C6 N4 C4 O2 . . 8.3(6) no
C3 N4 C4 O2 . . 172.1(3) no
C6 N4 C4 N2 . . -169.3(3) no
C3 N4 C4 N2 . . -5.5(4) no
C1 N3 C5 N5 . . 103.3(4) no
C3 N3 C5 N5 . . -83.7(4) no
C7 N5 C5 N3 . . -109.1(4) no
C8 N5 C5 N3 . . 92.4(4) no
C10 N6 C6 N4 . . 99.2(4) no
C8 N6 C6 N4 . . -83.4(4) no
C4 N4 C6 N6 . . -108.8(4) no
C3 N4 C6 N6 . . 89.1(4) no
C9 N7 C7 O3 . . -175.9(3) no
C12 N7 C7 O3 . . -5.3(5) no
C9 N7 C7 N5 . . 2.7(4) no
C12 N7 C7 N5 . . 173.3(3) no
C8 N5 C7 O3 . . 173.4(3) no
C5 N5 C7 O3 . . 12.9(6) no
C8 N5 C7 N7 . . -5.1(4) no
C5 N5 C7 N7 . . -165.6(3) no
C7 N5 C8 N6 . . 115.9(3) no
C5 N5 C8 N6 . . -83.7(4) no
C7 N5 C8 C9 . . 5.2(4) no
C5 N5 C8 C9 . . 165.6(3) no
C10 N6 C8 N5 . . -107.0(3) no
C6 N6 C8 N5 . . 75.4(4) no
C10 N6 C8 C9 . . 3.7(4) no
C6 N6 C8 C9 . . -173.9(3) no
C7 N7 C9 N8 . . -110.2(3) no
C12 N7 C9 N8 . . 79.5(4) no
C7 N7 C9 C8 . . 0.5(4) no
C12 N7 C9 C8 . . -169.8(3) no
C10 N8 C9 N7 . . 110.8(3) no
C11 N8 C9 N7 . . -71.5(4) no
C10 N8 C9 C8 . . 0.0(4) no
C11 N8 C9 C8 . . 177.7(3) no
N5 C8 C9 N7 . . -3.3(3) no
N6 C8 C9 N7 . . -121.6(3) no
N5 C8 C9 N8 . . 116.2(3) no
N6 C8 C9 N8 . . -2.1(3) no
C11 N8 C10 O4 . . 2.9(6) no
C9 N8 C10 O4 . . -179.3(4) no
C11 N8 C10 N6 . . -175.4(3) no
C9 N8 C10 N6 . . 2.3(4) no
C6 N6 C10 O4 . . -4.6(6) no
C8 N6 C10 O4 . . 177.8(4) no
C6 N6 C10 N8 . . 173.7(3) no
C8 N6 C10 N8 . . -3.9(4) no
C10 N8 C11 N10 . . -98.1(4) no
C9 N8 C11 N10 . . 84.4(4) no
C16 N10 C11 N8 . . 106.7(4) no
C14 N10 C11 N8 . . -91.7(4) no
C7 N7 C12 N9 . . 97.8(4) no
C9 N7 C12 N9 . . -92.7(4) no
C13 N9 C12 N7 . . -95.6(4) no
C14 N9 C12 N7 . . 83.3(4) no
C14 N9 C13 O5 . . 175.1(3) no
C12 N9 C13 O5 . . -5.9(5) no
C14 N9 C13 N11 . . -1.3(4) no
C12 N9 C13 N11 . . 177.8(3) no
C18 N11 C13 O5 . . -10.0(5) no
C15 N11 C13 O5 . . -171.0(3) no
C18 N11 C13 N9 . . 166.3(3) no
C15 N11 C13 N9 . . 5.4(4) no
C13 N9 C14 N10 . . 108.5(3) no
C12 N9 C14 N10 . . -70.5(4) no
C13 N9 C14 C15 . . -3.0(4) no
C12 N9 C14 C15 . . 178.0(3) no
C16 N10 C14 N9 . . -118.9(3) no
C11 N10 C14 N9 . . 77.9(4) no
C16 N10 C14 C15 . . -7.3(4) no
C11 N10 C14 C15 . . -170.5(3) no
C16 N12 C15 N11 . . 109.7(3) no
C17 N12 C15 N11 . . -72.7(4) no
C16 N12 C15 C14 . . -2.3(4) no
C17 N12 C15 C14 . . 175.3(3) no
C13 N11 C15 N12 . . -118.9(3) no
C18 N11 C15 N12 . . 80.9(4) no
C13 N11 C15 C14 . . -6.9(3) no
C18 N11 C15 C14 . . -167.1(3) no
N9 C14 C15 N12 . . 126.0(3) no
N10 C14 C15 N12 . . 5.5(3) no
N9 C14 C15 N11 . . 5.7(3) no
N10 C14 C15 N11 . . -114.8(3) no
C15 N12 C16 O6 . . 176.0(3) no
C17 N12 C16 O6 . . -1.6(6) no
C15 N12 C16 N10 . . -2.2(4) no
C17 N12 C16 N10 . . -179.8(3) no
C11 N10 C16 O6 . . -8.3(5) no
C14 N10 C16 O6 . . -172.0(3) no
C11 N10 C16 N12 . . 169.9(3) no
C14 N10 C16 N12 . . 6.2(4) no
C16 N12 C17 N1 . 2_766 -101.4(4) no
C15 N12 C17 N1 . 2_766 81.3(4) no
C13 N11 C18 N2 . 2_766 113.0(3) no
C15 N11 C18 N2 . 2_766 -88.7(4) no
C23 N15 C19 O7 . . -172.9(3) no
C26 N15 C19 O7 . . -4.0(5) no
C23 N15 C19 N13 . . 7.3(4) no
C26 N15 C19 N13 . . 176.1(3) no
C21 N13 C19 O7 . . 171.2(3) no
C20 N13 C19 O7 . . 14.9(5) no
C21 N13 C19 N15 . . -9.0(4) no
C20 N13 C19 N15 . . -165.2(3) no
C19 N13 C20 N24 . 2_777 -114.8(3) no
C21 N13 C20 N24 . 2_777 91.4(4) no
C24 N14 C21 N13 . . -113.1(3) no
C22 N14 C21 N13 . . 72.9(4) no
C24 N14 C21 C23 . . -1.0(4) no
C22 N14 C21 C23 . . -175.0(3) no
C19 N13 C21 N14 . . 118.9(3) no
C20 N13 C21 N14 . . -85.2(4) no
C19 N13 C21 C23 . . 6.9(3) no
C20 N13 C21 C23 . . 162.8(3) no
C24 N14 C22 N23 . 2_777 108.3(4) no
C21 N14 C22 N23 . 2_777 -78.3(4) no
C19 N15 C23 N16 . . -114.3(3) no
C26 N15 C23 N16 . . 76.9(4) no
C19 N15 C23 C21 . . -2.9(3) no
C26 N15 C23 C21 . . -171.7(3) no
C24 N16 C23 N15 . . 117.1(3) no
C25 N16 C23 N15 . . -70.6(4) no
C24 N16 C23 C21 . . 5.3(4) no
C25 N16 C23 C21 . . 177.7(3) no
N14 C21 C23 N15 . . -123.0(3) no
N13 C21 C23 N15 . . -2.4(3) no
N14 C21 C23 N16 . . -2.5(3) no
N13 C21 C23 N16 . . 118.2(3) no
C22 N14 C24 O8 . . 0.3(5) no
C21 N14 C24 O8 . . -173.7(3) no
C22 N14 C24 N16 . . 178.4(3) no
C21 N14 C24 N16 . . 4.4(4) no
C25 N16 C24 O8 . . -0.7(6) no
C23 N16 C24 O8 . . 171.9(3) no
C25 N16 C24 N14 . . -178.8(3) no
C23 N16 C24 N14 . . -6.2(4) no
C29 N18 C25 N16 . . 98.8(4) no
C27 N18 C25 N16 . . -91.9(4) no
C24 N16 C25 N18 . . -103.9(4) no
C23 N16 C25 N18 . . 84.5(4) no
C19 N15 C26 N17 . . 101.1(4) no
C23 N15 C26 N17 . . -91.2(4) no
C30 N17 C26 N15 . . -102.0(4) no
C27 N17 C26 N15 . . 85.4(4) no
C29 N18 C27 N17 . . -112.1(3) no
C25 N18 C27 N17 . . 77.6(4) no
C29 N18 C27 C28 . . -0.4(4) no
C25 N18 C27 C28 . . -170.7(3) no
C30 N17 C27 N18 . . 115.2(3) no
C26 N17 C27 N18 . . -71.5(4) no
C30 N17 C27 C28 . . 3.7(3) no
C26 N17 C27 C28 . . 177.0(3) no
C30 N19 C28 N20 . . -115.8(3) no
C31 N19 C28 N20 . . 69.6(4) no
C30 N19 C28 C27 . . -4.4(3) no
C31 N19 C28 C27 . . -179.0(3) no
C29 N20 C28 N19 . . 111.0(3) no
C34 N20 C28 N19 . . -82.2(4) no
C29 N20 C28 C27 . . 0.0(4) no
C34 N20 C28 C27 . . 166.8(3) no
N18 C27 C28 N19 . . -119.3(3) no
N17 C27 C28 N19 . . 0.4(3) no
N18 C27 C28 N20 . . 0.2(3) no
N17 C27 C28 N20 . . 120.0(3) no
C25 N18 C29 O10 . . -9.4(6) no
C27 N18 C29 O10 . . -179.7(3) no
C25 N18 C29 N20 . . 170.7(3) no
C27 N18 C29 N20 . . 0.4(4) no
C34 N20 C29 O10 . . 12.6(5) no
C28 N20 C29 O10 . . 179.8(3) no
C34 N20 C29 N18 . . -167.5(3) no
C28 N20 C29 N18 . . -0.3(4) no
C31 N19 C30 O9 . . 3.8(5) no
C28 N19 C30 O9 . . -170.9(3) no
C31 N19 C30 N17 . . -178.4(3) no
C28 N19 C30 N17 . . 6.9(4) no
C27 N17 C30 O9 . . 171.3(3) no
C26 N17 C30 O9 . . -2.2(5) no
C27 N17 C30 N19 . . -6.5(4) no
C26 N17 C30 N19 . . 180.0(3) no
C30 N19 C31 N21 . . 106.2(4) no
C28 N19 C31 N21 . . -79.7(4) no
C32 N21 C31 N19 . . -107.8(4) no
C33 N21 C31 N19 . . 94.0(4) no
C33 N21 C32 O11 . . 175.3(3) no
C31 N21 C32 O11 . . 14.9(5) no
C33 N21 C32 N23 . . -5.3(4) no
C31 N21 C32 N23 . . -165.8(3) no
C36 N23 C32 O11 . . -176.1(3) no
C22 N23 C32 O11 2_777 . -16.6(5) no
C36 N23 C32 N21 . . 4.6(4) no
C22 N23 C32 N21 2_777 . 164.1(3) no
C35 N22 C33 N21 . . -112.8(3) no
C34 N22 C33 N21 . . 69.7(4) no
C35 N22 C33 C36 . . -0.9(4) no
C34 N22 C33 C36 . . -178.4(3) no
C32 N21 C33 N22 . . 115.7(3) no
C31 N21 C33 N22 . . -84.2(4) no
C32 N21 C33 C36 . . 3.9(3) no
C31 N21 C33 C36 . . 164.0(3) no
C35 N22 C34 N20 . . 104.6(4) no
C33 N22 C34 N20 . . -78.2(4) no
C29 N20 C34 N22 . . -101.7(4) no
C28 N20 C34 N22 . . 92.7(4) no
C20 N24 C35 O12 2_777 . 3.9(6) no
C36 N24 C35 O12 . . 172.6(3) no
C20 N24 C35 N22 2_777 . -174.0(3) no
C36 N24 C35 N22 . . -5.2(4) no
C34 N22 C35 O12 . . 3.4(6) no
C33 N22 C35 O12 . . -174.1(3) no
C34 N22 C35 N24 . . -178.8(3) no
C33 N22 C35 N24 . . 3.7(4) no
C32 N23 C36 N24 . . -113.5(3) no
C22 N23 C36 N24 2_777 . 87.0(4) no
C32 N23 C36 C33 . . -2.0(3) no
C22 N23 C36 C33 2_777 . -161.5(3) no
C35 N24 C36 N23 . . 116.2(3) no
C20 N24 C36 N23 2_777 . -75.0(4) no
C35 N24 C36 C33 . . 4.5(4) no
C20 N24 C36 C33 2_777 . 173.3(3) no
N22 C33 C36 N23 . . -121.4(3) no
N21 C33 C36 N23 . . -1.1(3) no
N22 C33 C36 N24 . . -2.0(3) no
N21 C33 C36 N24 . . 118.3(3) no
